data_7249144
loop_
_publ_author_name
'Ulambayar, Bayasgalan'
'Batchuluun, Khongorzul'
'Bariashir, Chantsalnyam'
'Uranbileg, Nergui'
'Stammler, Felix J.'
'Davaasambuu, Jav'
'Schrader, Tobias E.'

_publ_section_title
;
 Using potassium bromide pellets and optical spectroscopy to assess the
 photodimerization of two trans-(trifluoromethyl)-cinnamic acid compounds
;
_journal_issue 33
_journal_name_full CrystEngComm
_journal_page_first 4470
_journal_page_last 4477
_journal_paper_doi 10.1039/D4CE00205A
_journal_volume 26
_journal_year 2024
_chemical_formula_moiety 'C20 H14 F6 O4'
_chemical_formula_sum 'C20 H14 F6 O4'
_chemical_formula_weight 432.31
_chemical_name_systematic 'trans-4-(trifluoromethyl)cinnamic acid illuminated to beta-truxinic acid'
_chemical_properties_physical Light-sensitive
_space_group_crystal_system triclinic
_space_group_IT_number 2
_space_group_name_Hall '-P 1'
_space_group_name_H-M_alt 'P -1'
_atom_sites_solution_hydrogens mixed
_atom_sites_solution_primary iterative
_audit_creation_date 2024-02-13
_audit_creation_method
;
Olex2 1.5-ac5-024
(compiled 2022.04.12 svn.rca3783a0 for Rigaku Oxford Diffraction, GUI svn.r6498)
;
_audit_update_record
;
2024-02-13 deposited with the CCDC.	2024-07-31 downloaded from the CCDC.
;
_cell_angle_alpha 89.860(6)
_cell_angle_beta 88.678(6)
_cell_angle_gamma 82.349(6)
_cell_formula_units_Z 2
_cell_length_a 7.8930(5)
_cell_length_b 8.2222(6)
_cell_length_c 14.6037(12)
_cell_measurement_reflns_used 4016
_cell_measurement_temperature 293
_cell_measurement_theta_max 36.9300
_cell_measurement_theta_min 2.4380
_cell_volume 939.06(12)
_computing_molecular_graphics 'Olex2 1.5-ac5-024 (Dolomanov et al., 2009)'
_computing_publication_material 'Olex2 1.5-ac5-024 (Dolomanov et al., 2009)'
_computing_structure_refinement 'XL  (Sheldrick, 2008)'
_computing_structure_solution 'olex2.solve 1.5-ac5-024 (Bourhis et al., 2015)'
_diffrn_ambient_temperature 293.00
_diffrn_detector 'Hybrid Pixel Array Detector'
_diffrn_detector_area_resol_mean 10.0000
_diffrn_detector_type 'HyPix-Arc 150'
_diffrn_measured_fraction_theta_full 0.984
_diffrn_measured_fraction_theta_max 0.982
_diffrn_measurement_device_type 'XtaLAB Synergy, Dualflex, HyPix-Arc 150'
_diffrn_radiation_probe x-ray
_diffrn_radiation_type MoK\a
_diffrn_radiation_wavelength 0.71073
_diffrn_reflns_av_R_equivalents 0.0408
_diffrn_reflns_av_unetI/netI 0.0354
_diffrn_reflns_Laue_measured_fraction_full 0.984
_diffrn_reflns_Laue_measured_fraction_max 0.982
_diffrn_reflns_limit_h_max 9
_diffrn_reflns_limit_h_min -9
_diffrn_reflns_limit_k_max 9
_diffrn_reflns_limit_k_min -10
_diffrn_reflns_limit_l_max 18
_diffrn_reflns_limit_l_min -18
_diffrn_reflns_number 14300
_diffrn_reflns_point_group_measured_fraction_full 0.984
_diffrn_reflns_point_group_measured_fraction_max 0.982
_diffrn_reflns_theta_full 25.242
_diffrn_reflns_theta_max 26.371
_diffrn_reflns_theta_min 2.499
_diffrn_source 'micro-focus sealed X-ray tube'
_diffrn_source_type 'PhotonJet (Mo) X-ray Source'
_exptl_absorpt_coefficient_mu 0.144
_exptl_absorpt_correction_T_max 1.0000
_exptl_absorpt_correction_T_min 0.33727
_exptl_absorpt_correction_type multi-scan
_exptl_absorpt_process_details
;
CrysAlisPro 1.171.42.49 (Rigaku Oxford Diffraction, 2022)
Empirical absorption correction using spherical harmonics,
implemented in SCALE3 ABSPACK scaling algorithm.
;
_exptl_crystal_colour 'clear light colourless'
_exptl_crystal_colour_lustre clear
_exptl_crystal_colour_modifier light
_exptl_crystal_colour_primary colourless
_exptl_crystal_density_diffrn 1.529
_exptl_crystal_description block
_exptl_crystal_F_000 440
_exptl_crystal_preparation
'Crystal was illuminated for 8 hours with 334 nm light from a monochromator after a HgXe Lamp (Biologic, Inc.)'
_exptl_crystal_recrystallization_method '87 mg of substance was dissolved in 17.1 ml Ethanol'
_exptl_crystal_size_max 0.4
_exptl_crystal_size_mid 0.2
_exptl_crystal_size_min 0.1
_refine_diff_density_max 0.216
_refine_diff_density_min -0.201
_refine_diff_density_rms 0.049
_refine_ls_extinction_coef 0.000(4)
_refine_ls_extinction_expression Fc^*^=kFc[1+0.001xFc^2^\l^3^/sin(2\q)]^-1/4^
_refine_ls_extinction_method 'SHELXL-2019/1 (Sheldrick 2019)'
_refine_ls_goodness_of_fit_ref 1.049
_refine_ls_hydrogen_treatment mixed
_refine_ls_matrix_type full
_refine_ls_number_parameters 451
_refine_ls_number_reflns 3763
_refine_ls_number_restraints 0
_refine_ls_restrained_S_all 1.049
_refine_ls_R_factor_all 0.1446
_refine_ls_R_factor_gt 0.0905
_refine_ls_shift/su_max 0.000
_refine_ls_shift/su_mean 0.000
_refine_ls_structure_factor_coef Fsqd
_refine_ls_weighting_details 'w=1/[\s^2^(Fo^2^)+(0.1646P)^2^+0.2457P] where P=(Fo^2^+2Fc^2^)/3'
_refine_ls_weighting_scheme calc
_refine_ls_wR_factor_gt 0.2737
_refine_ls_wR_factor_ref 0.3230
_reflns_Friedel_coverage 0.000
_reflns_number_gt 1884
_reflns_number_total 3763
_reflns_threshold_expression 'I > 2\s(I)'
_cod_data_source_file d4ce00205a2.cif
_cod_data_source_block baysaastartingmodelwithprod2
_cod_depositor_comments 'Adding full bibliography for 7249143--7249145.cif.'
_cod_database_code 7249144
_shelx_shelxl_version_number 2019/1
_shelx_space_group_comment
;
The symmetry employed for this shelxl refinement is uniquely defined
by the following loop, which should always be used as a source of
symmetry information in preference to the above space-group names.
They are only intended as comments.
;
_shelx_estimated_absorpt_t_max 0.986
_shelx_estimated_absorpt_t_min 0.945
_olex2_refinement_description
;
1. Fixed Uiso
 At 1.2 times of:
  All C(H) groups, All C(H,H) groups
 At 1.5 times of:
  All O(H) groups
2. Others
 Sof(H9)=Sof(H6)=Sof(H18A)=Sof(O2A)=Sof(O1A)=Sof(C3A)=Sof(H22)=Sof(C2A)=
 Sof(H21)=Sof(C5A)=Sof(H24)=Sof(C6A)=Sof(C9A)=Sof(C1A)=Sof(C7A)=Sof(H27)=
 Sof(C4A)=Sof(H23)=Sof(C11A)=Sof(H31)=Sof(C8A)=Sof(H8)=Sof(C10A)=Sof(H30)=
 Sof(H32)=Sof(C12A)=1-FVAR(1)
 Sof(H9B)=Sof(H6B)=Sof(H18)=Sof(C19)=Sof(O1)=Sof(O2)=Sof(C2)=Sof(H25)=Sof(C4)=
 Sof(C14)=Sof(C1)=Sof(C12)=Sof(H12)=Sof(C16)=Sof(H16)=Sof(C13)=Sof(H13)=Sof(C6)=
 Sof(H28)=Sof(C15)=Sof(H15)=Sof(C3)=Sof(H3)=Sof(H19)=Sof(C9)=Sof(H5)=FVAR(1)
 Sof(F1A)=Sof(F2)=Sof(F3)=1-FVAR(2)
 Sof(F1)=Sof(F3A)=Sof(F2A)=FVAR(2)
 Sof(F5)=Sof(F4)=Sof(F6)=1-FVAR(3)
 Sof(F5A)=Sof(F6A)=Sof(F4A)=FVAR(3)
3.a Ternary CH refined with riding coordinates:
 C3A(H22), C2A(H21), C5A(H24), C4A(H23)
3.b Aromatic/amide H refined with riding coordinates:
 C5(H9B), C5(H9), C8(H6), C8(H6B), C18(H18), C18(H18A), C7A(H27), C11A(H31),
 C8A(H8), C10A(H30), C19(H32), C2(H25), C12(H12), C16(H16), C13(H13), C6(H28),
 C15(H15), C3(H3), C12A(H19), C9(H5)
3.c Idealised tetrahedral OH refined as rotating group:
 O4(H4)
;
_olex2_exptl_crystal_mounting_method
'glued with GE-varnish to 100 microm diam teflon thread in 18 mm steel pin on magnetic base.'
_olex2_submission_original_sample_id 'trans-4-trifluoromethyl cinnamic acid and its photoproduct beta-truxinic acid'
_olex2_submission_special_instructions 'No special instructions were received'

loop_
_space_group_symop_operation_xyz
'x, y, z'
'-x, -y, -z'

loop_
_atom_site_label
_atom_site_type_symbol
_atom_site_fract_x
_atom_site_fract_y
_atom_site_fract_z
_atom_site_U_iso_or_equiv
_atom_site_adp_type
_atom_site_occupancy
_atom_site_site_symmetry_order
_atom_site_calc_flag
_atom_site_refinement_flags_posn
_atom_site_refinement_flags_adp
_atom_site_refinement_flags_occupancy
_atom_site_disorder_assembly
_atom_site_disorder_group
O3 O 0.1917(4) 0.3618(5) 0.5941(2) 0.1167(12) Uani 1 1 d . . . . .
O4 O 0.0158(4) 0.5203(4) 0.6868(3) 0.1151(11) Uani 1 1 d . . . . .
H4 H -0.055286 0.497625 0.650551 0.173 Uiso 1 1 calc R U . . .
C7 C 0.7414(5) 1.0187(5) 0.7221(3) 0.0844(11) Uani 1 1 d . . . . .
C5 C 0.4462(6) 1.0158(8) 0.6969(4) 0.1034(15) Uani 1 1 d . . . . .
H9B H 0.333857 1.054196 0.714062 0.124 Uiso 0.712(8) 1 calc R U P A 2
H9 H 0.335239 1.070351 0.695920 0.124 Uiso 0.288(8) 1 calc R U P A 1
C8 C 0.7782(5) 0.9057(6) 0.6537(3) 0.0997(14) Uani 1 1 d . . . . .
H6 H 0.893173 0.871553 0.640455 0.120 Uiso 0.288(8) 1 calc R U P A 1
H6B H 0.890483 0.866765 0.636731 0.120 Uiso 0.712(8) 1 calc R U P A 2
C20 C 0.8089(10) 0.7489(11) 1.0232(5) 0.128(2) Uani 1 1 d . . . . .
C11 C 0.1644(6) 0.4618(5) 0.6580(4) 0.0932(12) Uani 1 1 d . . . . .
C10 C 0.8803(7) 1.0746(7) 0.7744(4) 0.1007(14) Uani 1 1 d . . . . .
C17 C 0.6735(6) 0.7085(6) 0.9612(4) 0.1075(16) Uani 1 1 d . . . . .
C18 C 0.7170(7) 0.6209(7) 0.8814(4) 0.1158(17) Uani 1 1 d . . . . .
H18 H 0.831896 0.585845 0.868391 0.139 Uiso 0.712(8) 1 calc R U P A 2
H18A H 0.828947 0.573856 0.869173 0.139 Uiso 0.288(8) 1 calc R U P A 1
F1 F 0.9968(16) 0.956(2) 0.7977(13) 0.150(7) Uani 0.54(3) 1 d . . P B 2
F3A F 0.8450(19) 1.216(2) 0.814(2) 0.167(8) Uani 0.54(3) 1 d . . P B 1
F2A F 1.0059(17) 1.108(3) 0.7162(13) 0.160(8) Uani 0.54(3) 1 d . . P B 1
F5 F 0.731(3) 0.762(4) 1.1078(11) 0.197(9) Uani 0.42(2) 1 d . . P C 2
F5A F 0.9607(11) 0.735(3) 0.9894(9) 0.161(6) Uani 0.58(2) 1 d . . P C 1
F6A F 0.774(2) 0.880(3) 1.070(2) 0.231(13) Uani 0.58(2) 1 d . . P C 1
O2A O 0.245(5) 0.554(4) 0.411(3) 0.132(14) Uani 0.288(8) 1 d . . P A 1
O1A O 0.080(4) 0.765(3) 0.5095(16) 0.082(5) Uani 0.288(8) 1 d . . P A 1
H H -0.060(9) 0.690(7) 0.447(4) 0.15(2) Uiso 1 1 d . . . . .
C3A C 0.3285(17) 0.8048(18) 0.6398(12) 0.084(4) Uani 0.288(8) 1 d . . P A 1
H22 H 0.225259 0.881804 0.628661 0.100 Uiso 0.288(8) 1 calc R U P A 1
C2A C 0.3468(16) 0.6655(17) 0.5688(11) 0.079(4) Uani 0.288(8) 1 d . . P A 1
H21 H 0.465238 0.645457 0.545615 0.095 Uiso 0.288(8) 1 calc R U P A 1
C5A C 0.3192(18) 0.5381(18) 0.6498(12) 0.080(4) Uani 0.288(8) 1 d . . P A 1
H24 H 0.422308 0.460690 0.660694 0.095 Uiso 0.288(8) 1 calc R U P A 1
C6A C 0.473(4) 0.895(5) 0.659(2) 0.075(7) Uani 0.288(8) 1 d . . P A 1
C9A C 0.408(2) 0.666(2) 0.8013(14) 0.074(5) Uani 0.288(8) 1 d . . P A 1
C1A C 0.234(4) 0.685(3) 0.4942(18) 0.083(7) Uani 0.288(8) 1 d . . P A 1
C7A C 0.652(3) 0.832(4) 0.599(2) 0.059(5) Uani 0.288(8) 1 d . . P A 1
H27 H 0.668204 0.769102 0.545503 0.071 Uiso 0.288(8) 1 calc R U P A 1
C4A C 0.2922(16) 0.6786(17) 0.7215(11) 0.080(4) Uani 0.288(8) 1 d . . P A 1
H23 H 0.172335 0.698418 0.742317 0.097 Uiso 0.288(8) 1 calc R U P A 1
C11A C 0.495(2) 0.791(2) 0.9584(14) 0.082(5) Uiso 0.288(8) 1 d . . P A 1
H31 H 0.459035 0.869813 1.002512 0.099 Uiso 0.288(8) 1 calc R U P A 1
C8A C 0.589(6) 1.102(4) 0.754(3) 0.070(7) Uani 0.288(8) 1 d . . P A 1
H8 H 0.570147 1.186041 0.797164 0.16(8) Uiso 0.288(8) 1 calc R . P A 1
C10A C 0.363(3) 0.752(3) 0.8857(15) 0.077(5) Uani 0.288(8) 1 d . . P A 1
H30 H 0.247367 0.787582 0.898000 0.092 Uiso 0.288(8) 1 calc R U P A 1
C19 C 0.5974(19) 0.584(2) 0.8206(13) 0.127(7) Uani 0.712(8) 1 d . . P A 2
H32 H 0.626174 0.528239 0.765805 0.152 Uiso 0.288(8) 1 calc R U P A 2
F1A F 0.944(5) 0.978(4) 0.832(2) 0.199(12) Uani 0.46(3) 1 d . . P B 1
F2 F 0.8239(16) 1.125(5) 0.8570(13) 0.164(9) Uani 0.46(3) 1 d . . P B 2
F3 F 0.959(4) 1.175(4) 0.7344(19) 0.183(11) Uani 0.46(3) 1 d . . P B 2
F4 F 0.907(4) 0.622(4) 1.0409(19) 0.228(16) Uani 0.42(2) 1 d . . P C 2
F6 F 0.852(4) 0.885(4) 1.0035(15) 0.203(15) Uani 0.42(2) 1 d . . P C 2
F4A F 0.833(3) 0.654(3) 1.0923(14) 0.211(10) Uani 0.58(2) 1 d . . P C 1
O1 O 0.0643(18) 0.7346(17) 0.4825(7) 0.099(3) Uani 0.712(8) 1 d . . P A 2
O2 O 0.2451(14) 0.5908(18) 0.3939(10) 0.098(3) Uani 0.712(8) 1 d . . P A 2
C2 C 0.3629(7) 0.7380(8) 0.5017(4) 0.0780(17) Uani 0.712(8) 1 d . . P A 2
H25 H 0.473341 0.698426 0.481726 0.094 Uiso 0.712(8) 1 calc R U P A 2
C4 C 0.4815(19) 0.902(2) 0.6198(7) 0.076(3) Uani 0.712(8) 1 d . . P A 2
C14 C 0.4293(10) 0.6363(10) 0.8487(6) 0.076(2) Uani 0.712(8) 1 d . . P A 2
C1 C 0.2146(14) 0.6723(16) 0.4539(7) 0.083(3) Uani 0.712(8) 1 d . . P A 2
C12 C 0.3101(7) 0.5071(8) 0.7151(5) 0.0823(18) Uani 0.712(8) 1 d . . P A 2
H12 H 0.420725 0.467362 0.695368 0.099 Uiso 0.712(8) 1 calc R U P A 2
C16 C 0.5125(12) 0.7493(11) 0.9858(7) 0.110(3) Uiso 0.712(8) 1 d . . P A 2
H16 H 0.483212 0.796303 1.042765 0.132 Uiso 0.712(8) 1 calc R U P A 2
C13 C 0.2938(8) 0.5962(8) 0.7890(4) 0.0809(17) Uani 0.712(8) 1 d . . P A 2
H13 H 0.182762 0.639849 0.806005 0.097 Uiso 0.712(8) 1 calc R U P A 2
C6 C 0.565(2) 1.061(2) 0.7391(13) 0.089(4) Uani 0.712(8) 1 d . . P A 2
H28 H 0.534862 1.131780 0.788098 0.106 Uiso 0.712(8) 1 calc R U P A 2
C15 C 0.3951(12) 0.7230(15) 0.9292(6) 0.101(3) Uani 0.712(8) 1 d . . P A 2
H15 H 0.282266 0.764635 0.943617 0.121 Uiso 0.712(8) 1 calc R U P A 2
C3 C 0.3462(7) 0.8437(7) 0.5674(5) 0.0796(17) Uani 0.712(8) 1 d . . P A 2
H3 H 0.234899 0.888226 0.583300 0.096 Uiso 0.712(8) 1 calc R U P A 2
C12A C 0.590(4) 0.606(4) 0.8212(17) 0.096(13) Uani 0.288(8) 1 d . . P A 1
H19 H 0.632336 0.530284 0.776296 0.115 Uiso 0.712(8) 1 calc R U P A 1
C9 C 0.652(2) 0.856(2) 0.6140(14) 0.132(7) Uani 0.712(8) 1 d . . P A 2
H5 H 0.684354 0.770513 0.572808 0.158 Uiso 0.712(8) 1 calc R U P A 2

loop_
_atom_site_aniso_label
_atom_site_aniso_U_11
_atom_site_aniso_U_22
_atom_site_aniso_U_33
_atom_site_aniso_U_23
_atom_site_aniso_U_13
_atom_site_aniso_U_12
O3 0.075(2) 0.162(3) 0.112(2) -0.009(2) 0.0002(17) -0.012(2)
O4 0.0732(19) 0.124(3) 0.146(3) -0.009(2) 0.0026(18) -0.0078(17)
C7 0.068(2) 0.090(3) 0.093(3) 0.002(2) -0.0032(19) -0.0061(19)
C5 0.065(3) 0.106(4) 0.135(4) -0.013(3) 0.011(3) 0.002(2)
C8 0.055(2) 0.110(3) 0.133(4) -0.038(3) 0.000(2) -0.005(2)
C20 0.128(6) 0.142(6) 0.107(5) -0.013(5) -0.003(4) 0.004(5)
C11 0.078(3) 0.086(3) 0.114(3) 0.000(2) 0.009(2) -0.006(2)
C10 0.087(3) 0.102(4) 0.110(4) -0.009(3) -0.013(3) -0.002(3)
C17 0.091(3) 0.100(3) 0.126(4) -0.003(3) 0.036(3) 0.004(2)
C18 0.079(3) 0.128(4) 0.136(4) -0.025(3) 0.022(3) 0.000(3)
F1 0.093(6) 0.151(9) 0.199(15) -0.039(10) -0.074(7) 0.029(6)
F3A 0.128(8) 0.150(10) 0.222(19) -0.090(10) -0.024(10) -0.009(6)
F2A 0.087(5) 0.216(16) 0.184(11) -0.056(11) 0.018(6) -0.048(6)
F5 0.218(17) 0.23(2) 0.129(8) -0.030(11) 0.044(9) 0.014(17)
F5A 0.084(5) 0.233(16) 0.170(8) -0.030(8) -0.001(4) -0.032(6)
F6A 0.166(12) 0.202(17) 0.31(3) -0.147(19) -0.087(14) 0.031(10)
O2A 0.136(17) 0.069(10) 0.18(3) -0.007(13) 0.066(15) 0.016(9)
O1A 0.071(8) 0.087(9) 0.089(14) -0.036(9) -0.007(10) -0.015(6)
C3A 0.059(7) 0.090(9) 0.097(11) -0.014(8) 0.000(7) 0.008(6)
C2A 0.061(7) 0.083(9) 0.090(10) -0.030(8) 0.013(7) -0.003(6)
C5A 0.078(9) 0.079(8) 0.085(10) -0.026(8) 0.000(7) -0.018(6)
C6A 0.050(9) 0.070(11) 0.106(19) -0.002(19) -0.005(15) -0.012(7)
C9A 0.056(10) 0.084(11) 0.080(12) -0.009(10) 0.011(9) 0.003(7)
C1A 0.075(13) 0.076(10) 0.096(17) -0.049(13) -0.017(13) 0.000(8)
C7A 0.024(7) 0.070(10) 0.082(9) -0.035(9) -0.010(6) -0.001(6)
C4A 0.065(7) 0.078(9) 0.101(11) -0.015(8) 0.027(7) -0.026(6)
C8A 0.062(11) 0.054(11) 0.097(19) -0.026(11) -0.015(11) -0.013(8)
C10A 0.058(9) 0.078(10) 0.092(14) -0.010(11) 0.000(9) -0.003(7)
C19 0.064(8) 0.105(8) 0.203(15) -0.041(7) 0.034(7) 0.011(6)
F1A 0.25(2) 0.19(2) 0.168(16) 0.065(14) -0.086(16) -0.072(16)
F2 0.082(5) 0.26(2) 0.142(10) -0.101(12) -0.015(5) -0.005(10)
F3 0.21(2) 0.19(2) 0.176(16) 0.075(15) -0.089(14) -0.124(17)
F4 0.23(2) 0.22(2) 0.185(18) -0.058(16) -0.066(16) 0.14(2)
F6 0.27(3) 0.20(2) 0.172(14) 0.045(14) -0.060(15) -0.12(2)
F4A 0.200(16) 0.28(2) 0.172(13) 0.032(14) -0.055(11) -0.086(15)
O1 0.072(4) 0.131(7) 0.093(6) -0.053(4) -0.004(4) -0.008(4)
O2 0.070(4) 0.111(9) 0.114(5) -0.022(6) 0.006(3) -0.014(4)
C2 0.059(3) 0.100(4) 0.072(4) -0.009(3) 0.000(3) -0.003(3)
C4 0.057(4) 0.084(6) 0.086(6) -0.015(6) 0.004(5) 0.000(3)
C14 0.064(4) 0.083(5) 0.080(5) 0.001(4) 0.003(4) -0.009(3)
C1 0.063(4) 0.110(8) 0.077(6) -0.012(6) -0.010(5) -0.012(4)
C12 0.059(3) 0.098(4) 0.086(4) -0.004(4) 0.012(3) 0.000(3)
C13 0.064(3) 0.096(4) 0.080(4) -0.008(3) 0.010(3) -0.005(3)
C6 0.068(7) 0.109(11) 0.089(5) -0.049(6) -0.003(4) -0.010(6)
C15 0.070(5) 0.137(7) 0.089(6) -0.027(6) 0.016(4) 0.014(5)
C3 0.057(3) 0.095(4) 0.084(4) -0.006(3) 0.002(3) -0.004(2)
C12A 0.13(3) 0.098(18) 0.068(11) -0.032(11) 0.048(15) -0.052(17)
C9 0.103(10) 0.112(9) 0.175(14) -0.071(8) 0.006(8) 0.001(6)

loop_
_atom_type_symbol
_atom_type_description
_atom_type_scat_dispersion_real
_atom_type_scat_dispersion_imag
_atom_type_scat_source
C C 0.0033 0.0016 'International Tables Vol C Tables 4.2.6.8 and 6.1.1.4'
H H 0.0000 0.0000 'International Tables Vol C Tables 4.2.6.8 and 6.1.1.4'
O O 0.0106 0.0060 'International Tables Vol C Tables 4.2.6.8 and 6.1.1.4'
F F 0.0171 0.0103 'International Tables Vol C Tables 4.2.6.8 and 6.1.1.4'

loop_
_geom_angle_atom_site_label_1
_geom_angle_atom_site_label_2
_geom_angle_atom_site_label_3
_geom_angle
_geom_angle_site_symmetry_1
_geom_angle_site_symmetry_3
_geom_angle_publ_flag
C11 O4 H4 109.5 . . ?
C8 C7 C10 120.2(4) . . ?
C8 C7 C8A 131.6(13) . . ?
C8 C7 C6 113.3(6) . . ?
C8A C7 C10 108.1(13) . . ?
C6 C7 C10 126.3(6) . . ?
C6A C5 H9 117.5 . . ?
C6A C5 C8A 125(2) . . ?
C8A C5 H9 117.5 . . ?
C4 C5 H9B 119.9 . . ?
C6 C5 H9B 119.9 . . ?
C6 C5 C4 120.1(11) . . ?
C7 C8 H6 116.9 . . ?
C7 C8 H6B 121.3 . . ?
C7 C8 C7A 126.2(11) . . ?
C7A C8 H6 116.9 . . ?
C9 C8 C7 117.3(9) . . ?
C9 C8 H6B 121.3 . . ?
F5 C20 C17 104.3(13) . . ?
F5A C20 C17 116.3(7) . . ?
F5A C20 F6A 111.4(13) . . ?
F5A C20 F4A 100.0(11) . . ?
F6A C20 C17 116.5(8) . . ?
F4 C20 C17 109.7(14) . . ?
F4 C20 F5 95.5(17) . . ?
F6 C20 C17 110.6(10) . . ?
F6 C20 F5 107.6(16) . . ?
F6 C20 F4 126(2) . . ?
F4A C20 C17 114.2(9) . . ?
F4A C20 F6A 95.2(13) . . ?
O3 C11 O4 123.6(5) . . ?
O3 C11 C5A 99.1(7) . . ?
O3 C11 C12 121.1(4) . . ?
O4 C11 C5A 130.2(7) . . ?
O4 C11 C12 114.9(5) . . ?
F1 C10 C7 113.4(8) . . ?
F1 C10 F2 99.2(17) . . ?
F3A C10 C7 116.0(7) . . ?
F3A C10 F2A 99.5(13) . . ?
F2A C10 C7 109.4(9) . . ?
F1A C10 C7 115.4(11) . . ?
F1A C10 F3A 107(3) . . ?
F1A C10 F2A 108(2) . . ?
F2 C10 C7 110.5(8) . . ?
F3 C10 C7 115.1(8) . . ?
F3 C10 F1 105(2) . . ?
F3 C10 F2 112.6(13) . . ?
C18 C17 C20 120.3(5) . . ?
C18 C17 C11A 110.5(9) . . ?
C11A C17 C20 126.6(9) . . ?
C16 C17 C20 119.0(6) . . ?
C16 C17 C18 120.5(7) . . ?
C17 C18 H18 118.6 . . ?
C17 C18 H18A 121.1 . . ?
C19 C18 C17 122.8(7) . . ?
C19 C18 H18 118.6 . . ?
C12A C18 C17 117.8(11) . . ?
C12A C18 H18A 121.1 . . ?
C2A C3A H22 110.2 . . ?
C2A C3A C4A 91.3(11) . . ?
C6A C3A H22 110.2 . . ?
C6A C3A C2A 120.9(16) . . ?
C6A C3A C4A 112.7(16) . . ?
C4A C3A H22 110.2 . . ?
C3A C2A H21 109.7 . . ?
C3A C2A C5A 89.1(11) . . ?
C5A C2A H21 109.7 . . ?
C1A C2A C3A 116.5(14) . . ?
C1A C2A H21 109.7 . . ?
C1A C2A C5A 120.6(17) . . ?
C11 C5A C2A 121.5(12) . . ?
C11 C5A H24 112.5 . . ?
C11 C5A C4A 103.9(10) . . ?
C2A C5A H24 112.5 . . ?
C4A C5A C2A 91.4(10) . . ?
C4A C5A H24 112.5 . . ?
C5 C6A C3A 118(3) . . ?
C5 C6A C7A 125(3) . . ?
C3A C6A C7A 115(2) . . ?
C10A C9A C4A 122.3(15) . . ?
C10A C9A C12A 98.5(18) . . ?
C12A C9A C4A 138.4(17) . . ?
O1A C1A O2A 114(2) . . ?
O1A C1A C2A 118(2) . . ?
C2A C1A O2A 122(2) . . ?
C8 C7A C6A 100(2) . . ?
C8 C7A H27 130.0 . . ?
C6A C7A H27 130.0 . . ?
C3A C4A H23 110.6 . . ?
C5A C4A C3A 88.0(11) . . ?
C5A C4A H23 110.6 . . ?
C9A C4A C3A 117.6(13) . . ?
C9A C4A C5A 117.6(13) . . ?
C9A C4A H23 110.6 . . ?
C17 C11A H31 117.9 . . ?
C17 C11A C10A 124.2(14) . . ?
C10A C11A H31 117.9 . . ?
C7 C8A C5 102.7(19) . . ?
C7 C8A H8 128.7 . . ?
C5 C8A H8 128.7 . . ?
C9A C10A C11A 124.0(18) . . ?
C9A C10A H30 118.0 . . ?
C11A C10A H30 118.0 . . ?
C18 C19 H32 123.1 . . ?
C18 C19 C14 113.8(13) . . ?
C14 C19 H32 123.1 . . ?
C1 O1 H 119(3) . . ?
C1 C2 H25 117.4 . . ?
C3 C2 H25 117.4 . . ?
C3 C2 C1 125.1(6) . . ?
C3 C4 C5 122.7(10) . . ?
C9 C4 C5 107.9(13) . . ?
C9 C4 C3 129.2(13) . . ?
C19 C14 C13 117.1(11) . . ?
C15 C14 C19 120.4(11) . . ?
C15 C14 C13 122.5(8) . . ?
O1 C1 C2 114.9(9) . . ?
O2 C1 O1 126.4(10) . . ?
O2 C1 C2 118.1(10) . . ?
C11 C12 H12 117.1 . . ?
C13 C12 C11 125.8(5) . . ?
C13 C12 H12 117.1 . . ?
C17 C16 H16 120.6 . . ?
C15 C16 C17 118.9(8) . . ?
C15 C16 H16 120.6 . . ?
C14 C13 H13 116.1 . . ?
C12 C13 C14 127.8(6) . . ?
C12 C13 H13 116.1 . . ?
C7 C6 H28 116.1 . . ?
C5 C6 C7 127.8(12) . . ?
C5 C6 H28 116.1 . . ?
C14 C15 H15 118.4 . . ?
C16 C15 C14 123.2(8) . . ?
C16 C15 H15 118.4 . . ?
C2 C3 C4 127.6(7) . . ?
C2 C3 H3 116.2 . . ?
C4 C3 H3 116.2 . . ?
C18 C12A C9A 143(2) . . ?
C18 C12A H19 108.5 . . ?
C9A C12A H19 108.5 . . ?
C8 C9 C4 132.9(15) . . ?
C8 C9 H5 113.5 . . ?
C4 C9 H5 113.5 . . ?

loop_
_geom_bond_atom_site_label_1
_geom_bond_atom_site_label_2
_geom_bond_distance
_geom_bond_site_symmetry_2
_geom_bond_publ_flag
O3 C11 1.242(5) . ?
O4 H4 0.8200 . ?
O4 C11 1.270(5) . ?
C7 C8 1.365(6) . ?
C7 C10 1.474(7) . ?
C7 C8A 1.38(5) . ?
C7 C6 1.403(19) . ?
C5 H9B 0.9300 . ?
C5 H9 0.9300 . ?
C5 C6A 1.13(4) . ?
C5 C8A 1.65(3) . ?
C5 C4 1.465(14) . ?
C5 C6 1.235(16) . ?
C8 H6 0.9300 . ?
C8 H6B 0.9300 . ?
C8 C7A 1.48(3) . ?
C8 C9 1.278(19) . ?
C20 C17 1.488(9) . ?
C20 F5 1.366(17) . ?
C20 F5A 1.276(10) . ?
C20 F6A 1.277(12) . ?
C20 F4 1.242(19) . ?
C20 F6 1.239(17) . ?
C20 F4A 1.276(14) . ?
C11 C5A 1.448(15) . ?
C11 C12 1.521(8) . ?
C10 F1 1.296(14) . ?
C10 F3A 1.293(13) . ?
C10 F2A 1.348(17) . ?
C10 F1A 1.225(19) . ?
C10 F2 1.324(15) . ?
C10 F3 1.238(16) . ?
C17 C18 1.383(7) . ?
C17 C11A 1.481(19) . ?
C17 C16 1.313(10) . ?
C18 H18 0.9300 . ?
C18 H18A 0.9300 . ?
C18 C19 1.38(2) . ?
C18 C12A 1.37(4) . ?
O2A C1A 1.62(5) . ?
O1A C1A 1.31(4) . ?
C3A H22 0.9800 . ?
C3A C2A 1.537(19) . ?
C3A C6A 1.48(4) . ?
C3A C4A 1.62(3) . ?
C2A H21 0.9800 . ?
C2A C5A 1.61(3) . ?
C2A C1A 1.42(3) . ?
C5A H24 0.9800 . ?
C5A C4A 1.551(19) . ?
C6A C7A 1.67(4) . ?
C9A C4A 1.49(3) . ?
C9A C10A 1.44(3) . ?
C9A C12A 1.49(4) . ?
C7A H27 0.9300 . ?
C4A H23 0.9800 . ?
C11A H31 0.9300 . ?
C11A C10A 1.57(3) . ?
C8A H8 0.9300 . ?
C10A H30 0.9300 . ?
C19 H32 0.9300 . ?
C19 C14 1.393(15) . ?
O1 H 1.22(8) . ?
O1 C1 1.288(17) . ?
O2 C1 1.108(18) . ?
C2 H25 0.9300 . ?
C2 C1 1.535(12) . ?
C2 C3 1.289(8) . ?
C4 C3 1.458(17) . ?
C4 C9 1.35(2) . ?
C14 C13 1.467(11) . ?
C14 C15 1.379(13) . ?
C12 H12 0.9300 . ?
C12 C13 1.300(9) . ?
C16 H16 0.9300 . ?
C16 C15 1.295(14) . ?
C13 H13 0.9300 . ?
C6 H28 0.9300 . ?
C15 H15 0.9300 . ?
C3 H3 0.9300 . ?
C12A H19 0.9300 . ?
C9 H5 0.9300 . ?

loop_
_geom_torsion_atom_site_label_1
_geom_torsion_atom_site_label_2
_geom_torsion_atom_site_label_3
_geom_torsion_atom_site_label_4
_geom_torsion
_geom_torsion_site_symmetry_1
_geom_torsion_site_symmetry_2
_geom_torsion_site_symmetry_3
_geom_torsion_site_symmetry_4
_geom_torsion_publ_flag
O3 C11 C5A C2A 74.4(11) . . . . ?
O3 C11 C5A C4A 174.9(10) . . . . ?
O3 C11 C12 C13 -172.3(6) . . . . ?
O4 C11 C5A C2A -75.9(15) . . . . ?
O4 C11 C5A C4A 24.5(17) . . . . ?
O4 C11 C12 C13 0.8(9) . . . . ?
C7 C8 C7A C6A -11(2) . . . . ?
C7 C8 C9 C4 7(3) . . . . ?
C5 C6A C7A C8 34(4) . . . . ?
C5 C4 C3 C2 -176.4(8) . . . . ?
C5 C4 C9 C8 -9(3) . . . . ?
C8 C7 C10 F1 -43.6(13) . . . . ?
C8 C7 C10 F3A 157.1(18) . . . . ?
C8 C7 C10 F2A 45.6(12) . . . . ?
C8 C7 C10 F1A -77(3) . . . . ?
C8 C7 C10 F2 -154.0(19) . . . . ?
C8 C7 C10 F3 77(3) . . . . ?
C8 C7 C8A C5 7(4) . . . . ?
C8 C7 C6 C5 -4(2) . . . . ?
C20 C17 C18 C19 -178.4(11) . . . . ?
C20 C17 C18 C12A -171.5(15) . . . . ?
C20 C17 C11A C10A 174.4(13) . . . . ?
C20 C17 C16 C15 175.8(9) . . . . ?
C11 C5A C4A C3A -125.3(11) . . . . ?
C11 C5A C4A C9A 114.4(14) . . . . ?
C11 C12 C13 C14 176.7(6) . . . . ?
C10 C7 C8 C7A 176.8(14) . . . . ?
C10 C7 C8 C9 176.5(12) . . . . ?
C10 C7 C8A C5 -175.0(15) . . . . ?
C10 C7 C6 C5 -179.6(13) . . . . ?
C17 C18 C19 C14 -2.4(18) . . . . ?
C17 C18 C12A C9A 10(4) . . . . ?
C17 C11A C10A C9A -16(3) . . . . ?
C17 C16 C15 C14 8.0(17) . . . . ?
C18 C17 C11A C10A 12.5(18) . . . . ?
C18 C17 C16 C15 -7.8(13) . . . . ?
C18 C19 C14 C13 -178.0(9) . . . . ?
C18 C19 C14 C15 2.3(19) . . . . ?
F5 C20 C17 C18 -152.9(15) . . . . ?
F5 C20 C17 C16 23.5(18) . . . . ?
F5A C20 C17 C18 16.1(16) . . . . ?
F5A C20 C17 C11A -144.3(16) . . . . ?
F6A C20 C17 C18 151(2) . . . . ?
F6A C20 C17 C11A -10(3) . . . . ?
C3A C2A C5A C11 109.7(12) . . . . ?
C3A C2A C5A C4A 2.4(10) . . . . ?
C3A C2A C1A O2A 176(2) . . . . ?
C3A C2A C1A O1A -33(3) . . . . ?
C3A C6A C7A C8 -163(2) . . . . ?
C2A C3A C6A C5 164(2) . . . . ?
C2A C3A C6A C7A -1(3) . . . . ?
C2A C3A C4A C5A 2.4(10) . . . . ?
C2A C3A C4A C9A 122.8(12) . . . . ?
C2A C5A C4A C3A -2.3(9) . . . . ?
C2A C5A C4A C9A -122.6(14) . . . . ?
C5A C2A C1A O2A -78(3) . . . . ?
C5A C2A C1A O1A 73(3) . . . . ?
C6A C5 C8A C7 16(4) . . . . ?
C6A C3A C2A C5A 115(2) . . . . ?
C6A C3A C2A C1A -121(2) . . . . ?
C6A C3A C4A C5A -122.0(18) . . . . ?
C6A C3A C4A C9A -2(2) . . . . ?
C1A C2A C5A C11 -11(2) . . . . ?
C1A C2A C5A C4A -118.2(16) . . . . ?
C4A C3A C2A C5A -2.3(10) . . . . ?
C4A C3A C2A C1A 121.8(19) . . . . ?
C4A C3A C6A C5 -89(3) . . . . ?
C4A C3A C6A C7A 106(2) . . . . ?
C4A C9A C10A C11A -159.7(17) . . . . ?
C4A C9A C12A C18 158(3) . . . . ?
C11A C17 C18 C12A -8.2(18) . . . . ?
C8A C7 C8 C7A -5(3) . . . . ?
C8A C7 C10 F3A -21(3) . . . . ?
C8A C7 C10 F2A -133(2) . . . . ?
C8A C7 C10 F1A 105(3) . . . . ?
C8A C5 C6A C3A 158(3) . . . . ?
C8A C5 C6A C7A -38(4) . . . . ?
C10A C9A C4A C3A 99(2) . . . . ?
C10A C9A C4A C5A -157.9(16) . . . . ?
C10A C9A C12A C18 -10(4) . . . . ?
C19 C14 C13 C12 5.1(14) . . . . ?
C19 C14 C15 C16 -5.4(18) . . . . ?
F4 C20 C17 C18 -52(2) . . . . ?
F4 C20 C17 C16 125(2) . . . . ?
F6 C20 C17 C18 92(2) . . . . ?
F6 C20 C17 C16 -92(2) . . . . ?
F4A C20 C17 C18 -99.7(19) . . . . ?
F4A C20 C17 C11A 100(2) . . . . ?
C4 C5 C6 C7 1(2) . . . . ?
C1 C2 C3 C4 175.2(10) . . . . ?
C16 C17 C18 C19 5.3(13) . . . . ?
C13 C14 C15 C16 175.0(10) . . . . ?
C6 C7 C8 C9 0.9(16) . . . . ?
C6 C7 C10 F1 131.3(15) . . . . ?
C6 C7 C10 F2 21(2) . . . . ?
C6 C7 C10 F3 -108(3) . . . . ?
C6 C5 C4 C3 179.9(14) . . . . ?
C6 C5 C4 C9 4.7(19) . . . . ?
C15 C14 C13 C12 -175.3(9) . . . . ?
C3 C2 C1 O1 1.9(14) . . . . ?
C3 C2 C1 O2 174.1(12) . . . . ?
C3 C4 C9 C8 175.9(17) . . . . ?
C12A C9A C4A C3A -68(3) . . . . ?
C12A C9A C4A C5A 35(3) . . . . ?
C12A C9A C10A C11A 12(3) . . . . ?
C9 C4 C3 C2 -2(2) . . . . ?
